data_2235735
loop_
_publ_author_name
'Kant, Rajni'
'Gupta, Vivek K.'
'Kapoor, Kamini'
'Samshuddin, S.'
'Narayana, B.'

_publ_section_title
;
 2-[3,5-Bis(4-methoxyphenyl)-4,5-dihydro-1<i>H</i>-pyrazol-1-yl]-4,6-bis(4-methoxyphenyl)pyrimidine
;
_journal_coeditor_code BH2441
_journal_issue 8
_journal_name_full 'Acta Crystallographica Section E'
_journal_page_first o2398
_journal_paper_doi 10.1107/S1600536812030516
_journal_volume 68
_journal_year 2012
_chemical_formula_iupac 'C35 H32 N4 O4'
_chemical_formula_moiety 'C35 H32 N4 O4'
_chemical_formula_sum 'C35 H32 N4 O4'
_chemical_formula_weight 572.65
_chemical_melting_point 502
_chemical_name_systematic
;
2-[3,5-Bis(4-methoxyphenyl)-4,5-dihydro-1<i>H</i>-pyrazol-1-yl]-
4,6-bis(4-methoxyphenyl)pyrimidine
;
_space_group_IT_number 14
_symmetry_cell_setting monoclinic
_symmetry_space_group_name_Hall '-P 2yn'
_symmetry_space_group_name_H-M 'P 1 21/n 1'
_atom_sites_solution_hydrogens geom
_atom_sites_solution_primary direct
_atom_sites_solution_secondary difmap
_audit_creation_method SHELXL97
_cell_angle_alpha 90.00
_cell_angle_beta 109.519(10)
_cell_angle_gamma 90.00
_cell_formula_units_Z 4
_cell_length_a 21.637(2)
_cell_length_b 5.9532(4)
_cell_length_c 24.749(2)
_cell_measurement_reflns_used 4664
_cell_measurement_temperature 293(2)
_cell_measurement_theta_max 32.1991
_cell_measurement_theta_min 3.0964
_cell_volume 3004.7(5)
_computing_cell_refinement 'CrysAlis PRO (Oxford Diffraction, 2010)'
_computing_data_collection 'CrysAlis PRO (Oxford Diffraction, 2010)'
_computing_data_reduction 'CrysAlis PRO (Oxford Diffraction, 2010)'
_computing_molecular_graphics 'ORTEP-3 (Farrugia, 1997)'
_computing_publication_material 'PLATON (Spek, 2009)'
_computing_structure_refinement 'SHELXL97 (Sheldrick, 2008)'
_computing_structure_solution 'SHELXS97 (Sheldrick, 2008)'
_diffrn_ambient_temperature 293(2)
_diffrn_detector_area_resol_mean 16.1049
_diffrn_measured_fraction_theta_full 0.983
_diffrn_measured_fraction_theta_max 0.983
_diffrn_measurement_device_type 'Agilent Xcalibur Sapphire3'
_diffrn_measurement_method '\w scan'
_diffrn_radiation_monochromator graphite
_diffrn_radiation_source 'fine-focus sealed tube'
_diffrn_radiation_type MoK\a
_diffrn_radiation_wavelength 0.71073
_diffrn_reflns_av_R_equivalents 0.0276
_diffrn_reflns_av_sigmaI/netI 0.0399
_diffrn_reflns_limit_h_max 22
_diffrn_reflns_limit_h_min -26
_diffrn_reflns_limit_k_max 7
_diffrn_reflns_limit_k_min -7
_diffrn_reflns_limit_l_max 29
_diffrn_reflns_limit_l_min -30
_diffrn_reflns_number 12486
_diffrn_reflns_theta_full 26.00
_diffrn_reflns_theta_max 26.00
_diffrn_reflns_theta_min 3.10
_diffrn_standards_decay_% 0
_diffrn_standards_interval_count 0
_diffrn_standards_interval_time 0
_diffrn_standards_number 0
_exptl_absorpt_coefficient_mu 0.084
_exptl_absorpt_correction_T_max 1.00000
_exptl_absorpt_correction_T_min 0.88712
_exptl_absorpt_correction_type multi-scan
_exptl_absorpt_process_details '(CrysAlis PRO; Oxford Diffraction, 2010)'
_exptl_crystal_colour white
_exptl_crystal_density_diffrn 1.266
_exptl_crystal_density_method 'not measured'
_exptl_crystal_description needle
_exptl_crystal_F_000 1208
_exptl_crystal_size_max 0.3
_exptl_crystal_size_mid 0.2
_exptl_crystal_size_min 0.2
_refine_diff_density_max 0.161
_refine_diff_density_min -0.154
_refine_ls_extinction_coef 0.0036(7)
_refine_ls_extinction_expression Fc^*^=kFc[1+0.001xFc^2^\l^3^/sin(2\q)]^-1/4^
_refine_ls_extinction_method 'SHELXL97 (Sheldrick, 2008)'
_refine_ls_goodness_of_fit_ref 1.047
_refine_ls_hydrogen_treatment constr
_refine_ls_matrix_type full
_refine_ls_number_constraints 0
_refine_ls_number_parameters 393
_refine_ls_number_reflns 5824
_refine_ls_number_restraints 0
_refine_ls_restrained_S_all 1.047
_refine_ls_R_factor_all 0.0912
_refine_ls_R_factor_gt 0.0517
_refine_ls_shift/su_max 0.001
_refine_ls_shift/su_mean 0.000
_refine_ls_structure_factor_coef Fsqd
_refine_ls_weighting_details 'calc w=1/[\s^2^(Fo^2^)+(0.0751P)^2^] where P=(Fo^2^+2Fc^2^)/3'
_refine_ls_weighting_scheme calc
_refine_ls_wR_factor_gt 0.1342
_refine_ls_wR_factor_ref 0.1450
_reflns_number_gt 3423
_reflns_number_total 5824
_reflns_threshold_expression I>2\s(I)
_cod_data_source_file bh2441.cif
_cod_data_source_block I
_cod_original_sg_symbol_H-M 'P 21/n'
_cod_database_code 2235735
_cod_database_fobs_code 2235735

loop_
_symmetry_equiv_pos_as_xyz
'x, y, z'
'-x+1/2, y+1/2, -z+1/2'
'-x, -y, -z'
'x-1/2, -y-1/2, z-1/2'

loop_
_atom_site_type_symbol
_atom_site_label
_atom_site_fract_x
_atom_site_fract_y
_atom_site_fract_z
_atom_site_U_iso_or_equiv
_atom_site_adp_type
_atom_site_calc_flag
_atom_site_refinement_flags
_atom_site_occupancy
_atom_site_symmetry_multiplicity
C C1 0.94094(10) 0.2692(3) 0.65771(9) 0.0460(5) Uani d . 1 1
N N2 0.97976(8) 0.4493(3) 0.66528(7) 0.0468(4) Uani d . 1 1
C C3 0.97863(9) 0.5581(3) 0.61747(8) 0.0435(5) Uani d . 1 1
C C4 0.93798(10) 0.4855(3) 0.56368(9) 0.0501(5) Uani d . 1 1
H H4 0.9372 0.5613 0.5306 0.060 Uiso calc R 1 1
C C5 0.89887(9) 0.2986(3) 0.56049(8) 0.0443(5) Uani d . 1 1
N N6 0.89964(8) 0.1872(3) 0.60806(7) 0.0475(4) Uani d . 1 1
C C7 1.02191(9) 0.7565(3) 0.62675(8) 0.0440(5) Uani d . 1 1
C C8 1.05920(11) 0.8194(4) 0.68218(9) 0.0607(6) Uani d . 1 1
H H8 1.0567 0.7329 0.7127 0.073 Uiso calc R 1 1
C C9 1.09970(12) 1.0049(4) 0.69371(9) 0.0619(6) Uani d . 1 1
H H9 1.1234 1.0428 0.7314 0.074 Uiso calc R 1 1
C C10 1.10489(10) 1.1338(3) 0.64922(9) 0.0486(5) Uani d . 1 1
C C11 1.06833(11) 1.0755(4) 0.59376(9) 0.0590(6) Uani d . 1 1
H H11 1.0710 1.1626 0.5634 0.071 Uiso calc R 1 1
C C12 1.02815(10) 0.8910(3) 0.58281(9) 0.0547(6) Uani d . 1 1
H H12 1.0044 0.8546 0.5450 0.066 Uiso calc R 1 1
O O13 1.14306(8) 1.3213(3) 0.65618(6) 0.0673(5) Uani d . 1 1
C C14 1.17755(15) 1.3895(5) 0.71345(11) 0.0891(9) Uani d . 1 1
H H14A 1.1475 1.4002 0.7344 0.134 Uiso calc R 1 1
H H14B 1.1975 1.5333 0.7131 0.134 Uiso calc R 1 1
H H14C 1.2109 1.2810 0.7315 0.134 Uiso calc R 1 1
C C15 0.85339(10) 0.2065(3) 0.50591(8) 0.0467(5) Uani d . 1 1
C C16 0.83848(11) 0.3217(4) 0.45394(9) 0.0578(6) Uani d . 1 1
H H16 0.8589 0.4583 0.4527 0.069 Uiso calc R 1 1
C C17 0.79427(12) 0.2366(4) 0.40474(10) 0.0656(7) Uani d . 1 1
H H17 0.7852 0.3163 0.3707 0.079 Uiso calc R 1 1
C C18 0.76293(11) 0.0351(4) 0.40476(9) 0.0565(6) Uani d . 1 1
C C19 0.77751(12) -0.0839(4) 0.45515(10) 0.0634(6) Uani d . 1 1
H H19 0.7574 -0.2215 0.4558 0.076 Uiso calc R 1 1
C C20 0.82231(11) 0.0022(3) 0.50497(9) 0.0589(6) Uani d . 1 1
H H20 0.8318 -0.0796 0.5388 0.071 Uiso calc R 1 1
O O21 0.71861(9) -0.0292(3) 0.35312(7) 0.0772(5) Uani d . 1 1
C C22 0.68206(15) -0.2275(5) 0.35211(12) 0.0921(9) Uani d . 1 1
H H22A 0.7113 -0.3538 0.3622 0.138 Uiso calc R 1 1
H H22B 0.6511 -0.2491 0.3143 0.138 Uiso calc R 1 1
H H22C 0.6591 -0.2140 0.3791 0.138 Uiso calc R 1 1
N N23 0.94146(8) 0.1510(3) 0.70559(7) 0.0532(5) Uani d . 1 1
C C27 0.90703(10) -0.0654(3) 0.70347(8) 0.0497(5) Uani d . 1 1
H H27 0.9161 -0.1646 0.6754 0.060 Uiso calc R 1 1
C C26 0.94213(11) -0.1561(4) 0.76440(9) 0.0589(6) Uani d . 1 1
H H26A 0.9112 -0.1843 0.7844 0.071 Uiso calc R 1 1
H H26B 0.9658 -0.2936 0.7633 0.071 Uiso calc R 1 1
C C25 0.98826(10) 0.0304(3) 0.79219(9) 0.0512(5) Uani d . 1 1
N N24 0.98766(9) 0.1968(3) 0.75857(7) 0.0516(4) Uani d . 1 1
C C28 0.83408(10) -0.0386(3) 0.68865(8) 0.0466(5) Uani d . 1 1
C C29 0.79248(11) -0.1969(4) 0.65509(10) 0.0594(6) Uani d . 1 1
H H29 0.8099 -0.3149 0.6402 0.071 Uiso calc R 1 1
C C30 0.72521(12) -0.1855(4) 0.64285(10) 0.0668(7) Uani d . 1 1
H H30 0.6980 -0.2946 0.6200 0.080 Uiso calc R 1 1
C C31 0.69907(11) -0.0116(4) 0.66471(9) 0.0562(6) Uani d . 1 1
C C32 0.73989(12) 0.1499(4) 0.69814(9) 0.0603(6) Uani d . 1 1
H H32 0.7223 0.2685 0.7127 0.072 Uiso calc R 1 1
C C33 0.80649(11) 0.1356(3) 0.70990(9) 0.0550(6) Uani d . 1 1
H H33 0.8336 0.2452 0.7326 0.066 Uiso calc R 1 1
O O34 0.63314(8) 0.0149(3) 0.65443(8) 0.0832(6) Uani d . 1 1
C C35 0.59055(14) -0.1475(6) 0.61983(16) 0.1181(12) Uani d . 1 1
H H35A 0.5895 -0.1317 0.5809 0.177 Uiso calc R 1 1
H H35B 0.5472 -0.1264 0.6215 0.177 Uiso calc R 1 1
H H35C 0.6059 -0.2950 0.6335 0.177 Uiso calc R 1 1
C C36 1.03203(11) 0.0316(3) 0.85193(9) 0.0538(6) Uani d . 1 1
C C37 1.02482(14) -0.1251(5) 0.89076(11) 0.0897(9) Uani d . 1 1
H H37 0.9925 -0.2346 0.8786 0.108 Uiso calc R 1 1
C C38 1.06520(16) -0.1204(5) 0.94740(11) 0.1114(13) Uani d . 1 1
H H38 1.0594 -0.2262 0.9729 0.134 Uiso calc R 1 1
C C39 1.11359(13) 0.0376(4) 0.96645(10) 0.0758(7) Uani d . 1 1
C C40 1.12168(12) 0.1934(4) 0.92856(10) 0.0691(7) Uani d . 1 1
H H40 1.1545 0.3014 0.9409 0.083 Uiso calc R 1 1
C C41 1.08110(12) 0.1895(4) 0.87217(10) 0.0639(6) Uani d . 1 1
H H41 1.0870 0.2966 0.8470 0.077 Uiso calc R 1 1
O O42 1.15190(11) 0.0266(4) 1.02335(8) 0.1112(8) Uani d . 1 1
C C43 1.20421(18) 0.1810(5) 1.04362(12) 0.1177(13) Uani d . 1 1
H H43A 1.2342 0.1608 1.0229 0.177 Uiso calc R 1 1
H H43B 1.2267 0.1557 1.0837 0.177 Uiso calc R 1 1
H H43C 1.1873 0.3314 1.0380 0.177 Uiso calc R 1 1

loop_
_atom_site_aniso_label
_atom_site_aniso_U_11
_atom_site_aniso_U_22
_atom_site_aniso_U_33
_atom_site_aniso_U_12
_atom_site_aniso_U_13
_atom_site_aniso_U_23
C1 0.0467(12) 0.0489(11) 0.0462(12) 0.0054(10) 0.0206(10) 0.0098(9)
N2 0.0513(10) 0.0458(9) 0.0446(10) -0.0002(8) 0.0177(8) 0.0078(8)
C3 0.0433(11) 0.0430(11) 0.0447(12) 0.0081(9) 0.0155(9) 0.0088(9)
C4 0.0552(13) 0.0519(12) 0.0435(12) 0.0034(10) 0.0169(10) 0.0124(9)
C5 0.0438(12) 0.0453(11) 0.0441(12) 0.0104(9) 0.0149(9) 0.0071(9)
N6 0.0482(10) 0.0526(9) 0.0419(10) 0.0018(8) 0.0155(8) 0.0061(8)
C7 0.0402(11) 0.0468(11) 0.0455(12) 0.0065(9) 0.0150(9) 0.0073(9)
C8 0.0665(15) 0.0661(14) 0.0468(13) -0.0097(12) 0.0153(11) 0.0152(11)
C9 0.0662(15) 0.0674(14) 0.0475(13) -0.0134(12) 0.0127(11) 0.0052(11)
C10 0.0464(12) 0.0481(12) 0.0526(13) 0.0012(9) 0.0182(10) 0.0058(10)
C11 0.0711(15) 0.0593(13) 0.0480(13) -0.0093(12) 0.0218(11) 0.0112(10)
C12 0.0629(14) 0.0584(13) 0.0411(12) -0.0061(11) 0.0152(10) 0.0063(10)
O13 0.0763(11) 0.0639(10) 0.0612(10) -0.0188(8) 0.0222(9) 0.0029(7)
C14 0.104(2) 0.0834(17) 0.0679(18) -0.0364(16) 0.0122(16) -0.0077(14)
C15 0.0478(12) 0.0482(11) 0.0442(12) 0.0069(10) 0.0155(10) 0.0061(9)
C16 0.0634(14) 0.0560(12) 0.0500(13) -0.0029(11) 0.0134(11) 0.0090(11)
C17 0.0752(16) 0.0707(15) 0.0461(14) 0.0014(13) 0.0137(12) 0.0164(11)
C18 0.0568(14) 0.0633(14) 0.0434(13) 0.0049(11) 0.0089(11) 0.0014(10)
C19 0.0789(17) 0.0503(12) 0.0550(14) -0.0058(12) 0.0145(12) 0.0029(11)
C20 0.0714(16) 0.0534(12) 0.0470(13) 0.0014(11) 0.0134(11) 0.0087(10)
O21 0.0823(12) 0.0822(11) 0.0512(10) -0.0099(10) 0.0010(9) 0.0016(8)
C22 0.105(2) 0.0825(19) 0.0681(18) -0.0162(17) 0.0016(16) -0.0098(14)
N23 0.0575(11) 0.0594(10) 0.0409(10) -0.0143(9) 0.0140(9) 0.0064(8)
C27 0.0565(13) 0.0490(12) 0.0466(12) -0.0042(10) 0.0212(10) 0.0023(9)
C26 0.0574(14) 0.0606(13) 0.0562(14) -0.0063(11) 0.0155(11) 0.0113(11)
C25 0.0530(13) 0.0541(12) 0.0490(13) -0.0014(10) 0.0204(10) 0.0089(10)
N24 0.0581(11) 0.0560(10) 0.0401(10) -0.0057(9) 0.0158(8) 0.0038(8)
C28 0.0556(13) 0.0496(11) 0.0373(11) -0.0038(10) 0.0191(10) 0.0021(9)
C29 0.0582(15) 0.0548(12) 0.0684(15) -0.0033(11) 0.0252(12) -0.0180(11)
C30 0.0598(15) 0.0649(14) 0.0764(17) -0.0112(12) 0.0236(13) -0.0224(12)
C31 0.0538(14) 0.0636(13) 0.0544(13) 0.0031(11) 0.0223(11) -0.0043(11)
C32 0.0676(16) 0.0597(13) 0.0557(14) 0.0069(12) 0.0234(12) -0.0110(11)
C33 0.0622(15) 0.0533(12) 0.0472(13) -0.0055(11) 0.0153(11) -0.0088(10)
O34 0.0555(11) 0.0960(13) 0.0997(14) 0.0022(9) 0.0278(10) -0.0225(10)
C35 0.0585(18) 0.125(3) 0.166(3) -0.0159(18) 0.032(2) -0.044(2)
C36 0.0547(13) 0.0593(13) 0.0459(13) -0.0015(11) 0.0149(10) 0.0080(10)
C37 0.092(2) 0.0934(19) 0.0640(17) -0.0369(16) 0.0006(15) 0.0306(14)
C38 0.122(3) 0.125(2) 0.0598(18) -0.052(2) -0.0063(18) 0.0448(17)
C39 0.0825(19) 0.0872(17) 0.0469(14) -0.0161(15) 0.0075(13) 0.0133(13)
C40 0.0721(16) 0.0742(15) 0.0548(15) -0.0168(13) 0.0128(12) 0.0081(12)
C41 0.0732(16) 0.0665(14) 0.0499(14) -0.0136(13) 0.0177(12) 0.0128(11)
O42 0.1200(17) 0.1355(17) 0.0529(11) -0.0441(14) -0.0047(11) 0.0269(11)
C43 0.137(3) 0.123(2) 0.0618(19) -0.050(2) -0.0081(19) 0.0032(17)

loop_
_atom_type_symbol
_atom_type_description
_atom_type_scat_dispersion_real
_atom_type_scat_dispersion_imag
_atom_type_scat_source
C C 0.0033 0.0016 'International Tables Vol C Tables 4.2.6.8 and 6.1.1.4'
H H 0.0000 0.0000 'International Tables Vol C Tables 4.2.6.8 and 6.1.1.4'
N N 0.0061 0.0033 'International Tables Vol C Tables 4.2.6.8 and 6.1.1.4'
O O 0.0106 0.0060 'International Tables Vol C Tables 4.2.6.8 and 6.1.1.4'

loop_
_geom_angle_atom_site_label_1
_geom_angle_atom_site_label_2
_geom_angle_atom_site_label_3
_geom_angle
N2 C1 N6 127.81(18)
N2 C1 N23 117.79(18)
N6 C1 N23 114.39(17)
C1 N2 C3 115.99(17)
N2 C3 C4 120.76(18)
N2 C3 C7 115.14(17)
C4 C3 C7 124.09(17)
C5 C4 C3 118.79(18)
C5 C4 H4 120.6
C3 C4 H4 120.6
N6 C5 C4 121.15(18)
N6 C5 C15 115.10(18)
C4 C5 C15 123.74(18)
C5 N6 C1 115.48(17)
C8 C7 C12 116.12(19)
C8 C7 C3 119.82(18)
C12 C7 C3 124.06(18)
C9 C8 C7 122.6(2)
C9 C8 H8 118.7
C7 C8 H8 118.7
C10 C9 C8 119.8(2)
C10 C9 H9 120.1
C8 C9 H9 120.1
O13 C10 C9 124.22(19)
O13 C10 C11 116.93(18)
C9 C10 C11 118.8(2)
C12 C11 C10 120.9(2)
C12 C11 H11 119.6
C10 C11 H11 119.6
C11 C12 C7 121.8(2)
C11 C12 H12 119.1
C7 C12 H12 119.1
C10 O13 C14 116.95(18)
O13 C14 H14A 109.5
O13 C14 H14B 109.5
H14A C14 H14B 109.5
O13 C14 H14C 109.5
H14A C14 H14C 109.5
H14B C14 H14C 109.5
C20 C15 C16 117.00(19)
C20 C15 C5 120.63(18)
C16 C15 C5 122.34(18)
C17 C16 C15 121.0(2)
C17 C16 H16 119.5
C15 C16 H16 119.5
C16 C17 C18 121.3(2)
C16 C17 H17 119.4
C18 C17 H17 119.4
O21 C18 C19 125.3(2)
O21 C18 C17 115.70(19)
C19 C18 C17 119.0(2)
C18 C19 C20 119.7(2)
C18 C19 H19 120.1
C20 C19 H19 120.1
C15 C20 C19 122.0(2)
C15 C20 H20 119.0
C19 C20 H20 119.0
C18 O21 C22 117.49(18)
O21 C22 H22A 109.5
O21 C22 H22B 109.5
H22A C22 H22B 109.5
O21 C22 H22C 109.5
H22A C22 H22C 109.5
H22B C22 H22C 109.5
C1 N23 N24 120.71(17)
C1 N23 C27 123.77(16)
N24 N23 C27 113.61(14)
N23 C27 C28 113.01(16)
N23 C27 C26 101.11(15)
C28 C27 C26 114.17(17)
N23 C27 H27 109.4
C28 C27 H27 109.4
C26 C27 H27 109.4
C25 C26 C27 102.96(16)
C25 C26 H26A 111.2
C27 C26 H26A 111.2
C25 C26 H26B 111.2
C27 C26 H26B 111.2
H26A C26 H26B 109.1
N24 C25 C36 120.68(19)
N24 C25 C26 114.29(18)
C36 C25 C26 125.03(18)
C25 N24 N23 107.92(17)
C29 C28 C33 117.68(19)
C29 C28 C27 119.77(18)
C33 C28 C27 122.47(18)
C28 C29 C30 121.8(2)
C28 C29 H29 119.1
C30 C29 H29 119.1
C31 C30 C29 119.4(2)
C31 C30 H30 120.3
C29 C30 H30 120.3
O34 C31 C30 123.6(2)
O34 C31 C32 116.7(2)
C30 C31 C32 119.7(2)
C33 C32 C31 120.0(2)
C33 C32 H32 120.0
C31 C32 H32 120.0
C32 C33 C28 121.36(19)
C32 C33 H33 119.3
C28 C33 H33 119.3
C31 O34 C35 117.50(19)
O34 C35 H35A 109.5
O34 C35 H35B 109.5
H35A C35 H35B 109.5
O34 C35 H35C 109.5
H35A C35 H35C 109.5
H35B C35 H35C 109.5
C41 C36 C37 117.3(2)
C41 C36 C25 121.93(19)
C37 C36 C25 120.8(2)
C38 C37 C36 120.7(2)
C38 C37 H37 119.6
C36 C37 H37 119.6
C39 C38 C37 121.0(2)
C39 C38 H38 119.5
C37 C38 H38 119.5
C38 C39 C40 119.2(2)
C38 C39 O42 116.7(2)
C40 C39 O42 124.1(2)
C39 C40 C41 119.8(2)
C39 C40 H40 120.1
C41 C40 H40 120.1
C40 C41 C36 122.1(2)
C40 C41 H41 119.0
C36 C41 H41 119.0
C39 O42 C43 118.0(2)
O42 C43 H43A 109.5
O42 C43 H43B 109.5
H43A C43 H43B 109.5
O42 C43 H43C 109.5
H43A C43 H43C 109.5
H43B C43 H43C 109.5

loop_
_geom_bond_atom_site_label_1
_geom_bond_atom_site_label_2
_geom_bond_distance
C1 N2 1.337(2)
C1 N6 1.347(2)
C1 N23 1.375(2)
N2 C3 1.342(2)
C3 C4 1.396(3)
C3 C7 1.477(3)
C4 C5 1.384(3)
C4 H4 0.9300
C5 N6 1.346(2)
C5 C15 1.485(3)
C7 C8 1.390(3)
C7 C12 1.393(3)
C8 C9 1.379(3)
C8 H8 0.9300
C9 C10 1.377(3)
C9 H9 0.9300
C10 O13 1.364(2)
C10 C11 1.380(3)
C11 C12 1.371(3)
C11 H11 0.9300
C12 H12 0.9300
O13 C14 1.423(3)
C14 H14A 0.9600
C14 H14B 0.9600
C14 H14C 0.9600
C15 C20 1.386(3)
C15 C16 1.397(3)
C16 C17 1.370(3)
C16 H16 0.9300
C17 C18 1.378(3)
C17 H17 0.9300
C18 O21 1.372(2)
C18 C19 1.376(3)
C19 C20 1.387(3)
C19 H19 0.9300
C20 H20 0.9300
O21 C22 1.416(3)
C22 H22A 0.9600
C22 H22B 0.9600
C22 H22C 0.9600
N23 N24 1.385(2)
N23 C27 1.480(2)
C27 C28 1.505(3)
C27 C26 1.542(3)
C27 H27 0.9800
C26 C25 1.498(3)
C26 H26A 0.9700
C26 H26B 0.9700
C25 N24 1.291(2)
C25 C36 1.465(3)
C28 C29 1.374(3)
C28 C33 1.385(3)
C29 C30 1.386(3)
C29 H29 0.9300
C30 C31 1.374(3)
C30 H30 0.9300
C31 O34 1.372(3)
C31 C32 1.379(3)
C32 C33 1.374(3)
C32 H32 0.9300
C33 H33 0.9300
O34 C35 1.411(3)
C35 H35A 0.9600
C35 H35B 0.9600
C35 H35C 0.9600
C36 C41 1.381(3)
C36 C37 1.385(3)
C37 C38 1.382(3)
C37 H37 0.9300
C38 C39 1.369(4)
C38 H38 0.9300
C39 C40 1.371(3)
C39 O42 1.376(3)
C40 C41 1.379(3)
C40 H40 0.9300
C41 H41 0.9300
O42 C43 1.414(3)
C43 H43A 0.9600
C43 H43B 0.9600
C43 H43C 0.9600

loop_
_geom_torsion_atom_site_label_1
_geom_torsion_atom_site_label_2
_geom_torsion_atom_site_label_3
_geom_torsion_atom_site_label_4
_geom_torsion
N6 C1 N2 C3 -1.9(3)
N23 C1 N2 C3 179.00(17)
C1 N2 C3 C4 1.0(3)
C1 N2 C3 C7 -179.94(16)
N2 C3 C4 C5 -0.1(3)
C7 C3 C4 C5 -179.10(17)
C3 C4 C5 N6 -0.1(3)
C3 C4 C5 C15 179.57(18)
C4 C5 N6 C1 -0.5(3)
C15 C5 N6 C1 179.76(16)
N2 C1 N6 C5 1.6(3)
N23 C1 N6 C5 -179.23(17)
N2 C3 C7 C8 -0.9(3)
C4 C3 C7 C8 178.11(19)
N2 C3 C7 C12 179.56(19)
C4 C3 C7 C12 -1.4(3)
C12 C7 C8 C9 0.7(3)
C3 C7 C8 C9 -178.9(2)
C7 C8 C9 C10 -0.9(4)
C8 C9 C10 O13 179.4(2)
C8 C9 C10 C11 1.0(3)
O13 C10 C11 C12 -179.4(2)
C9 C10 C11 C12 -0.9(3)
C10 C11 C12 C7 0.7(3)
C8 C7 C12 C11 -0.5(3)
C3 C7 C12 C11 179.02(19)
C9 C10 O13 C14 -2.3(3)
C11 C10 O13 C14 176.2(2)
N6 C5 C15 C20 -9.0(3)
C4 C5 C15 C20 171.3(2)
N6 C5 C15 C16 169.18(19)
C4 C5 C15 C16 -10.5(3)
C20 C15 C16 C17 1.0(3)
C5 C15 C16 C17 -177.3(2)
C15 C16 C17 C18 0.1(4)
C16 C17 C18 O21 178.4(2)
C16 C17 C18 C19 -1.2(4)
O21 C18 C19 C20 -178.5(2)
C17 C18 C19 C20 1.1(4)
C16 C15 C20 C19 -1.0(3)
C5 C15 C20 C19 177.3(2)
C18 C19 C20 C15 0.0(4)
C19 C18 O21 C22 3.8(3)
C17 C18 O21 C22 -175.8(2)
N2 C1 N23 N24 -9.5(3)
N6 C1 N23 N24 171.21(17)
N2 C1 N23 C27 -172.80(17)
N6 C1 N23 C27 8.0(3)
C1 N23 C27 C28 -75.8(2)
N24 N23 C27 C28 119.86(18)
C1 N23 C27 C26 161.72(19)
N24 N23 C27 C26 -2.6(2)
N23 C27 C26 C25 3.1(2)
C28 C27 C26 C25 -118.58(19)
C27 C26 C25 N24 -3.1(3)
C27 C26 C25 C36 177.7(2)
C36 C25 N24 N23 -179.24(18)
C26 C25 N24 N23 1.5(3)
C1 N23 N24 C25 -164.00(19)
C27 N23 N24 C25 0.8(2)
N23 C27 C28 C29 143.75(19)
C26 C27 C28 C29 -101.4(2)
N23 C27 C28 C33 -39.5(3)
C26 C27 C28 C33 75.3(2)
C33 C28 C29 C30 -0.4(3)
C27 C28 C29 C30 176.5(2)
C28 C29 C30 C31 0.0(4)
C29 C30 C31 O34 179.3(2)
C29 C30 C31 C32 0.4(4)
O34 C31 C32 C33 -179.5(2)
C30 C31 C32 C33 -0.5(3)
C31 C32 C33 C28 0.2(3)
C29 C28 C33 C32 0.3(3)
C27 C28 C33 C32 -176.56(19)
C30 C31 O34 C35 0.5(4)
C32 C31 O34 C35 179.4(3)
N24 C25 C36 C41 -10.5(3)
C26 C25 C36 C41 168.6(2)
N24 C25 C36 C37 168.4(2)
C26 C25 C36 C37 -12.5(3)
C41 C36 C37 C38 0.4(4)
C25 C36 C37 C38 -178.5(3)
C36 C37 C38 C39 -0.5(5)
C37 C38 C39 C40 0.2(5)
C37 C38 C39 O42 -179.0(3)
C38 C39 C40 C41 0.2(4)
O42 C39 C40 C41 179.4(3)
C39 C40 C41 C36 -0.3(4)
C37 C36 C41 C40 0.0(4)
C25 C36 C41 C40 178.9(2)
C38 C39 O42 C43 177.1(3)
C40 C39 O42 C43 -2.1(4)
